data_1575801
loop_
_publ_author_name
'Walker, Joseph W.'
'Chowdhury, Tajrian'
'Rosair, Georgina M.'
'Farnaby, Joy H.'
'Mansell, Stephen M.'
'McIntosh, Ruaraidh D.'

_publ_section_title
;
 Heteroleptic tethered NHC rare earth initiators for the ring opening
 polymerisation of <i>rac</i>-lactide.
;
_journal_issue 39
_journal_name_full 'Dalton transactions (Cambridge, England : 2003)'
_journal_page_first 14937
_journal_page_last 14946
_journal_paper_doi 10.1039/d5dt01352f
_journal_volume 54
_journal_year 2025
_chemical_formula_moiety 'C31 H53 Ce N4 Si4'
_chemical_formula_sum 'C31 H53 Ce N4 Si4'
_chemical_formula_weight 734.25
_space_group_crystal_system monoclinic
_space_group_IT_number 14
_space_group_name_Hall '-P 2ybc'
_space_group_name_H-M_alt 'P 1 21/c 1'
_atom_sites_solution_hydrogens geom
_atom_sites_solution_primary dual
_audit_creation_date 2024-08-12
_audit_creation_method
;
Olex2 1.3
(compiled Nov 21 2019 18:26:39 for OlexSys, GUI svn.r6003)
;
_audit_update_record
;
2025-08-11 deposited with the CCDC.	2025-09-16 downloaded from the CCDC.
;
_cell_angle_alpha 90
_cell_angle_beta 116.065(2)
_cell_angle_gamma 90
_cell_formula_units_Z 4
_cell_length_a 18.1504(6)
_cell_length_b 11.7451(4)
_cell_length_c 19.4041(7)
_cell_measurement_reflns_used 9866
_cell_measurement_temperature 100(2)
_cell_measurement_theta_max 72.24
_cell_measurement_theta_min 4.54
_cell_volume 3715.8(2)
_computing_cell_refinement 'SAINT V8.40B (?, 2016)'
_computing_data_collection 'Bruker Apex4 v2022.10-0 (Bruker, 2022)'
_computing_data_reduction 'SAINT V8.40B (?, 2016)'
_computing_molecular_graphics 'Olex2 1.3 (Dolomanov et al., 2009)'
_computing_publication_material 'Olex2 1.3 (Dolomanov et al., 2009)'
_computing_structure_refinement 'SHELXL 2018/3 (Sheldrick, 2015)'
_computing_structure_solution 'SHELXT 2018/2 (Sheldrick, 2018)'
_diffrn_ambient_temperature 100.0
_diffrn_measured_fraction_theta_full 1.000
_diffrn_measured_fraction_theta_max 0.994
_diffrn_measurement_device_type 'Bruker D8 Venture'
_diffrn_measurement_method '\f and \w scans'
_diffrn_radiation_type CuK\a
_diffrn_radiation_wavelength 1.54178
_diffrn_reflns_av_R_equivalents 0.0685
_diffrn_reflns_av_unetI/netI 0.0282
_diffrn_reflns_Laue_measured_fraction_full 1.000
_diffrn_reflns_Laue_measured_fraction_max 0.994
_diffrn_reflns_limit_h_max 21
_diffrn_reflns_limit_h_min -22
_diffrn_reflns_limit_k_max 13
_diffrn_reflns_limit_k_min -14
_diffrn_reflns_limit_l_max 23
_diffrn_reflns_limit_l_min -23
_diffrn_reflns_number 90837
_diffrn_reflns_point_group_measured_fraction_full 1.000
_diffrn_reflns_point_group_measured_fraction_max 0.994
_diffrn_reflns_theta_full 67.679
_diffrn_reflns_theta_max 72.680
_diffrn_reflns_theta_min 2.710
_diffrn_source_current 1.1
_diffrn_source_power 0.055
_diffrn_source_voltage 50.0
_diffrn_standards_number 0
_exptl_absorpt_coefficient_mu 10.882
_exptl_absorpt_correction_T_max 0.5307
_exptl_absorpt_correction_T_min 0.2311
_exptl_absorpt_correction_type numerical
_exptl_absorpt_process_details
;
SADABS-2016/2 (Bruker,2016/2) was used for absorption correction.
wR2(int) was 0.1110 before and 0.0811 after correction.
The Ratio of minimum to maximum transmission is 0.4355.
The \l/2 correction factor is Not present.
;
_exptl_crystal_colour orange
_exptl_crystal_colour_primary orange
_exptl_crystal_density_diffrn 1.312
_exptl_crystal_description plate
_exptl_crystal_F_000 1524
_exptl_crystal_size_max 0.17
_exptl_crystal_size_mid 0.16
_exptl_crystal_size_min 0.04
_refine_diff_density_max 7.719
_refine_diff_density_min -1.602
_refine_diff_density_rms 0.200
_refine_ls_extinction_method none
_refine_ls_goodness_of_fit_ref 1.062
_refine_ls_hydrogen_treatment constr
_refine_ls_matrix_type full
_refine_ls_number_parameters 374
_refine_ls_number_reflns 7339
_refine_ls_number_restraints 0
_refine_ls_restrained_S_all 1.062
_refine_ls_R_factor_all 0.0770
_refine_ls_R_factor_gt 0.0724
_refine_ls_shift/su_max 0.000
_refine_ls_shift/su_mean 0.000
_refine_ls_structure_factor_coef Fsqd
_refine_ls_weighting_details 'w=1/[\s^2^(Fo^2^)+(0.0966P)^2^+63.7095P] where P=(Fo^2^+2Fc^2^)/3'
_refine_ls_weighting_scheme calc
_refine_ls_wR_factor_gt 0.2005
_refine_ls_wR_factor_ref 0.2037
_reflns_Friedel_coverage 0.000
_reflns_number_gt 6672
_reflns_number_total 7339
_reflns_threshold_expression 'I > 2\s(I)'
_cod_data_source_file d5dt01352f2.cif
_cod_data_source_block 6_CeLN2
_cod_depositor_comments 'Adding full bibliography for 1575797--1575801.cif.'
_cod_database_code 1575801
_shelx_shelxl_version_number 2018/3
_shelx_space_group_comment
;
The symmetry employed for this shelxl refinement is uniquely defined
by the following loop, which should always be used as a source of
symmetry information in preference to the above space-group names.
They are only intended as comments.
;
_shelx_estimated_absorpt_t_max 0.670
_shelx_estimated_absorpt_t_min 0.259
_olex2_refinement_description
;
1. Fixed Uiso
 At 1.2 times of:
  All C(H) groups, All C(H,H) groups
 At 1.5 times of:
  All C(H,H,H) groups
2.a Secondary CH2 refined with riding coordinates:
 C14(H14A,H14B), C15(H15A,H15B)
2.b Aromatic/amide H refined with riding coordinates:
 C3(H3), C4(H4), C5(H5), C6(H6), C9(H9), C10(H10), C11(H11), C12(H12),
 C17(H17), C18(H18)
2.c Idealised Me refined as rotating group:
 C19(H19A,H19B,H19C), C20(H20A,H20B,H20C), C21(H21A,H21B,H21C), C22(H22A,H22B,
 H22C), C23(H23A,H23B,H23C), C24(H24A,H24B,H24C), C25(H25A,H25B,H25C), C26(H26A,
 H26B,H26C), C27(H27A,H27B,H27C), C28(H28A,H28B,H28C), C29(H29A,H29B,H29C),
 C30(H30A,H30B,H30C), C31(H31A,H31B,H31C)
;
_olex2_submission_special_instructions 'No special instructions were received'

loop_
_space_group_symop_operation_xyz
'x, y, z'
'-x, y+1/2, -z+1/2'
'-x, -y, -z'
'x, -y-1/2, z-1/2'

loop_
_atom_site_label
_atom_site_type_symbol
_atom_site_fract_x
_atom_site_fract_y
_atom_site_fract_z
_atom_site_U_iso_or_equiv
_atom_site_adp_type
_atom_site_occupancy
_atom_site_site_symmetry_order
_atom_site_calc_flag
_atom_site_refinement_flags_posn
_atom_site_refinement_flags_adp
_atom_site_refinement_flags_occupancy
_atom_site_disorder_assembly
_atom_site_disorder_group
Ce1 Ce 0.76649(2) 0.62098(4) 0.71321(2) 0.01665(16) Uani 1 1 d . . . . .
Si1 Si 0.59250(14) 0.80979(19) 0.60852(14) 0.0265(5) Uani 1 1 d . . . . .
N1 N 0.8852(4) 0.4555(6) 0.6490(4) 0.0232(14) Uani 1 1 d . . . . .
C1 C 0.9328(5) 0.6719(7) 0.7516(5) 0.0203(16) Uani 1 1 d . . . . .
Si2 Si 0.62529(13) 0.72339(19) 0.76452(13) 0.0234(5) Uani 1 1 d . . . . .
N2 N 0.7891(4) 0.4899(6) 0.5391(4) 0.0259(15) Uani 1 1 d . . . . .
C2 C 0.9238(5) 0.7212(7) 0.8151(4) 0.0203(16) Uani 1 1 d . . . . .
Si3 Si 0.79090(15) 0.35912(19) 0.83379(14) 0.0260(5) Uani 1 1 d . . . . .
N3 N 0.6499(4) 0.7320(6) 0.6893(4) 0.0217(14) Uani 1 1 d . . . . .
C3 C 0.9582(5) 0.6889(7) 0.8941(5) 0.0236(17) Uani 1 1 d . . . . .
H3 H 0.988948 0.620583 0.910973 0.028 Uiso 1 1 calc R U . . .
Si4 Si 0.67661(14) 0.36155(18) 0.66889(14) 0.0239(5) Uani 1 1 d . . . . .
N4 N 0.7476(4) 0.4334(6) 0.7481(4) 0.0225(14) Uani 1 1 d . . . . .
C4 C 0.9459(5) 0.7590(8) 0.9461(5) 0.0248(17) Uani 1 1 d . . . . .
H4 H 0.969949 0.738716 0.998857 0.030 Uiso 1 1 calc R U . . .
C5 C 0.8991(6) 0.8583(9) 0.9224(5) 0.033(2) Uani 1 1 d . . . . .
H5 H 0.891731 0.904059 0.959221 0.039 Uiso 1 1 calc R U . . .
C6 C 0.8631(5) 0.8916(7) 0.8457(5) 0.0276(18) Uani 1 1 d . . . . .
H6 H 0.831457 0.959350 0.830195 0.033 Uiso 1 1 calc R U . . .
C7 C 0.8746(5) 0.8221(7) 0.7908(5) 0.0215(16) Uani 1 1 d . . . . .
C8 C 0.8562(5) 0.8395(7) 0.7111(5) 0.0227(17) Uani 1 1 d . . . . .
C9 C 0.8178(5) 0.9315(7) 0.6616(6) 0.0301(19) Uani 1 1 d . . . . .
H9 H 0.793299 0.991246 0.677349 0.036 Uiso 1 1 calc R U . . .
C10 C 0.8164(6) 0.9335(8) 0.5909(6) 0.035(2) Uani 1 1 d . . . . .
H10 H 0.790456 0.995123 0.557227 0.042 Uiso 1 1 calc R U . . .
C11 C 0.8530(6) 0.8451(9) 0.5665(5) 0.034(2) Uani 1 1 d . . . . .
H11 H 0.852485 0.849285 0.517341 0.040 Uiso 1 1 calc R U . . .
C12 C 0.8897(5) 0.7524(7) 0.6141(5) 0.0251(17) Uani 1 1 d . . . . .
H12 H 0.911781 0.691822 0.596525 0.030 Uiso 1 1 calc R U . . .
C13 C 0.8939(4) 0.7486(6) 0.6884(5) 0.0190(15) Uani 1 1 d . . . . .
C14 C 0.9866(5) 0.5705(7) 0.7567(5) 0.0243(17) Uani 1 1 d . . . . .
H14A H 1.028974 0.562887 0.810383 0.029 Uiso 1 1 calc R U . . .
H14B H 1.015166 0.585504 0.724340 0.029 Uiso 1 1 calc R U . . .
C15 C 0.9402(5) 0.4573(7) 0.7316(5) 0.0243(17) Uani 1 1 d . . . . .
H15A H 0.980242 0.394282 0.744024 0.029 Uiso 1 1 calc R U . . .
H15B H 0.907714 0.444820 0.760660 0.029 Uiso 1 1 calc R U . . .
C16 C 0.8131(5) 0.5119(7) 0.6157(5) 0.0219(16) Uani 1 1 d . . . . .
C17 C 0.9057(6) 0.4007(8) 0.5971(6) 0.031(2) Uani 1 1 d . . . . .
H17 H 0.953363 0.356567 0.607891 0.038 Uiso 1 1 calc R U . . .
C18 C 0.8439(6) 0.4228(8) 0.5280(5) 0.032(2) Uani 1 1 d . . . . .
H18 H 0.839324 0.396385 0.480017 0.038 Uiso 1 1 calc R U . . .
C19 C 0.7151(6) 0.5331(9) 0.4751(5) 0.037(2) Uani 1 1 d . . . . .
H19A H 0.725999 0.544409 0.430370 0.056 Uiso 1 1 calc R U . . .
H19B H 0.699349 0.605762 0.489569 0.056 Uiso 1 1 calc R U . . .
H19C H 0.670507 0.477990 0.462441 0.056 Uiso 1 1 calc R U . . .
C20 C 0.6023(6) 0.9678(8) 0.6239(7) 0.041(2) Uani 1 1 d . . . . .
H20A H 0.575298 1.006666 0.574299 0.062 Uiso 1 1 calc R U . . .
H20B H 0.660442 0.988748 0.648866 0.062 Uiso 1 1 calc R U . . .
H20C H 0.576201 0.990498 0.656557 0.062 Uiso 1 1 calc R U . . .
C21 C 0.6230(6) 0.7756(8) 0.5298(5) 0.035(2) Uani 1 1 d . . . . .
H21A H 0.597876 0.830788 0.488038 0.053 Uiso 1 1 calc R U . . .
H21B H 0.604197 0.698742 0.510271 0.053 Uiso 1 1 calc R U . . .
H21C H 0.682837 0.779335 0.550079 0.053 Uiso 1 1 calc R U . . .
C22 C 0.4800(6) 0.7780(9) 0.5694(6) 0.040(2) Uani 1 1 d . . . . .
H22A H 0.449792 0.823440 0.523085 0.060 Uiso 1 1 calc R U . . .
H22B H 0.460870 0.797182 0.608029 0.060 Uiso 1 1 calc R U . . .
H22C H 0.470583 0.696921 0.556772 0.060 Uiso 1 1 calc R U . . .
C23 C 0.5435(6) 0.6177(9) 0.7502(6) 0.038(2) Uani 1 1 d . . . . .
H23A H 0.536978 0.610758 0.797542 0.057 Uiso 1 1 calc R U . . .
H23B H 0.558768 0.543659 0.737092 0.057 Uiso 1 1 calc R U . . .
H23C H 0.491706 0.643136 0.708431 0.057 Uiso 1 1 calc R U . . .
C24 C 0.5936(6) 0.8632(8) 0.7900(7) 0.037(2) Uani 1 1 d . . . . .
H24A H 0.586841 0.854503 0.837130 0.056 Uiso 1 1 calc R U . . .
H24B H 0.541563 0.887644 0.748149 0.056 Uiso 1 1 calc R U . . .
H24C H 0.635902 0.920457 0.798058 0.056 Uiso 1 1 calc R U . . .
C25 C 0.7195(5) 0.6722(8) 0.8517(5) 0.0278(18) Uani 1 1 d . . . . .
H25A H 0.707308 0.669014 0.896116 0.042 Uiso 1 1 calc R U . . .
H25B H 0.765008 0.724927 0.862333 0.042 Uiso 1 1 calc R U . . .
H25C H 0.734650 0.596074 0.841590 0.042 Uiso 1 1 calc R U . . .
C26 C 0.8833(6) 0.4336(9) 0.9077(5) 0.034(2) Uani 1 1 d . . . . .
H26A H 0.902964 0.392500 0.956481 0.052 Uiso 1 1 calc R U . . .
H26B H 0.868435 0.511535 0.914561 0.052 Uiso 1 1 calc R U . . .
H26C H 0.926615 0.435588 0.890526 0.052 Uiso 1 1 calc R U . . .
C27 C 0.8281(7) 0.2139(8) 0.8230(6) 0.043(3) Uani 1 1 d . . . . .
H27A H 0.856456 0.178111 0.873516 0.065 Uiso 1 1 calc R U . . .
H27B H 0.866092 0.221119 0.799639 0.065 Uiso 1 1 calc R U . . .
H27C H 0.781257 0.166785 0.790050 0.065 Uiso 1 1 calc R U . . .
C28 C 0.7190(7) 0.3396(10) 0.8797(7) 0.043(2) Uani 1 1 d . . . . .
H28A H 0.749753 0.310079 0.931932 0.065 Uiso 1 1 calc R U . . .
H28B H 0.675720 0.285584 0.849423 0.065 Uiso 1 1 calc R U . . .
H28C H 0.694381 0.413024 0.881706 0.065 Uiso 1 1 calc R U . . .
C29 C 0.6117(5) 0.4697(8) 0.5958(5) 0.031(2) Uani 1 1 d . . . . .
H29A H 0.577152 0.431025 0.547552 0.047 Uiso 1 1 calc R U . . .
H29B H 0.647370 0.524607 0.587004 0.047 Uiso 1 1 calc R U . . .
H29C H 0.576953 0.509705 0.614804 0.047 Uiso 1 1 calc R U . . .
C30 C 0.7231(5) 0.2632(7) 0.6216(6) 0.0297(19) Uani 1 1 d . . . . .
H30A H 0.683082 0.248701 0.568510 0.044 Uiso 1 1 calc R U . . .
H30B H 0.738379 0.191131 0.649793 0.044 Uiso 1 1 calc R U . . .
H30C H 0.772109 0.298908 0.621908 0.044 Uiso 1 1 calc R U . . .
C31 C 0.6013(6) 0.2731(9) 0.6863(7) 0.040(2) Uani 1 1 d . . . . .
H31A H 0.559440 0.244497 0.637230 0.060 Uiso 1 1 calc R U . . .
H31B H 0.575157 0.319481 0.711274 0.060 Uiso 1 1 calc R U . . .
H31C H 0.629735 0.208709 0.719449 0.060 Uiso 1 1 calc R U . . .

loop_
_atom_site_aniso_label
_atom_site_aniso_U_11
_atom_site_aniso_U_22
_atom_site_aniso_U_33
_atom_site_aniso_U_23
_atom_site_aniso_U_13
_atom_site_aniso_U_12
Ce1 0.0145(2) 0.0134(2) 0.0223(2) -0.00076(15) 0.00836(17) 0.00107(15)
Si1 0.0206(11) 0.0185(11) 0.0356(13) -0.0006(9) 0.0080(9) 0.0028(8)
N1 0.025(3) 0.018(3) 0.033(4) -0.002(3) 0.018(3) 0.000(3)
C1 0.017(4) 0.018(4) 0.025(4) 0.000(3) 0.007(3) 0.001(3)
Si2 0.0158(10) 0.0203(11) 0.0338(12) -0.0059(9) 0.0104(9) 0.0007(8)
N2 0.031(4) 0.023(4) 0.026(4) -0.003(3) 0.015(3) 0.003(3)
C2 0.014(3) 0.025(4) 0.021(4) -0.006(3) 0.007(3) -0.009(3)
Si3 0.0322(12) 0.0179(11) 0.0312(12) 0.0057(9) 0.0170(10) 0.0026(9)
N3 0.024(3) 0.014(3) 0.026(3) -0.003(3) 0.009(3) 0.000(3)
C3 0.023(4) 0.019(4) 0.025(4) -0.001(3) 0.007(3) -0.004(3)
Si4 0.0204(11) 0.0128(10) 0.0385(13) -0.0035(9) 0.0131(10) -0.0016(8)
N4 0.022(3) 0.013(3) 0.037(4) 0.002(3) 0.016(3) 0.005(3)
C4 0.025(4) 0.030(4) 0.022(4) -0.005(3) 0.012(3) -0.007(3)
C5 0.033(5) 0.040(5) 0.028(5) -0.007(4) 0.016(4) -0.006(4)
C6 0.027(4) 0.020(4) 0.037(5) -0.001(3) 0.015(4) -0.002(3)
C7 0.014(3) 0.014(4) 0.036(4) -0.006(3) 0.011(3) -0.003(3)
C8 0.013(3) 0.016(4) 0.034(4) 0.000(3) 0.006(3) -0.003(3)
C9 0.019(4) 0.017(4) 0.048(5) 0.004(4) 0.009(4) -0.003(3)
C10 0.028(5) 0.027(5) 0.042(5) 0.010(4) 0.008(4) 0.000(4)
C11 0.035(5) 0.039(5) 0.025(4) 0.005(4) 0.011(4) -0.011(4)
C12 0.026(4) 0.025(4) 0.026(4) -0.003(3) 0.013(3) -0.009(3)
C13 0.011(3) 0.014(4) 0.027(4) -0.002(3) 0.005(3) -0.006(3)
C14 0.018(4) 0.025(4) 0.029(4) 0.000(3) 0.010(3) 0.005(3)
C15 0.023(4) 0.023(4) 0.027(4) 0.003(3) 0.010(3) 0.006(3)
C16 0.021(4) 0.019(4) 0.025(4) 0.001(3) 0.009(3) 0.004(3)
C17 0.032(5) 0.031(5) 0.039(5) -0.004(4) 0.023(4) 0.003(4)
C18 0.043(5) 0.024(5) 0.036(5) -0.005(4) 0.025(4) -0.002(4)
C19 0.038(5) 0.039(6) 0.028(5) 0.001(4) 0.008(4) 0.002(4)
C20 0.039(5) 0.026(5) 0.056(6) 0.001(4) 0.018(5) 0.007(4)
C21 0.042(5) 0.027(5) 0.036(5) 0.001(4) 0.016(4) 0.000(4)
C22 0.027(5) 0.041(6) 0.041(6) -0.004(4) 0.006(4) 0.007(4)
C23 0.030(5) 0.038(6) 0.051(6) -0.015(4) 0.024(5) -0.012(4)
C24 0.029(5) 0.023(5) 0.057(6) -0.011(4) 0.016(5) 0.003(4)
C25 0.025(4) 0.027(5) 0.032(5) -0.006(4) 0.013(4) 0.001(3)
C26 0.035(5) 0.036(5) 0.027(4) 0.005(4) 0.010(4) 0.009(4)
C27 0.064(7) 0.024(5) 0.051(6) 0.013(4) 0.033(6) 0.011(5)
C28 0.052(6) 0.038(6) 0.052(6) 0.009(5) 0.034(5) -0.002(5)
C29 0.026(4) 0.026(5) 0.032(5) -0.008(4) 0.005(4) 0.000(4)
C30 0.029(4) 0.016(4) 0.043(5) -0.008(4) 0.015(4) -0.006(3)
C31 0.036(5) 0.028(5) 0.062(7) -0.007(5) 0.027(5) -0.005(4)

loop_
_atom_type_symbol
_atom_type_description
_atom_type_scat_dispersion_real
_atom_type_scat_dispersion_imag
_atom_type_scat_source
C C 0.0181 0.0091 'International Tables Vol C Tables 4.2.6.8 and 6.1.1.4'
H H 0.0000 0.0000 'International Tables Vol C Tables 4.2.6.8 and 6.1.1.4'
Ce Ce -1.8482 9.6596 'International Tables Vol C Tables 4.2.6.8 and 6.1.1.4'
N N 0.0311 0.0180 'International Tables Vol C Tables 4.2.6.8 and 6.1.1.4'
Si Si 0.2541 0.3302 'International Tables Vol C Tables 4.2.6.8 and 6.1.1.4'

loop_
_geom_angle_atom_site_label_1
_geom_angle_atom_site_label_2
_geom_angle_atom_site_label_3
_geom_angle
_geom_angle_site_symmetry_1
_geom_angle_site_symmetry_3
_geom_angle_publ_flag
C1 Ce1 C2 28.9(2) . . ?
C1 Ce1 C7 47.2(2) . . ?
C1 Ce1 C8 46.6(2) . . ?
C1 Ce1 C13 28.5(2) . . ?
C2 Ce1 C7 27.9(2) . . ?
C2 Ce1 C8 45.5(2) . . ?
C2 Ce1 C13 45.9(2) . . ?
N3 Ce1 C1 134.2(2) . . ?
N3 Ce1 C2 116.0(2) . . ?
N3 Ce1 N4 109.9(2) . . ?
N3 Ce1 C7 89.8(2) . . ?
N3 Ce1 C8 88.3(2) . . ?
N3 Ce1 C13 112.7(2) . . ?
N3 Ce1 C16 130.9(2) . . ?
N4 Ce1 C1 113.0(2) . . ?
N4 Ce1 C2 113.8(2) . . ?
N4 Ce1 C7 136.8(2) . . ?
N4 Ce1 C8 158.4(2) . . ?
N4 Ce1 C13 137.4(2) . . ?
N4 Ce1 C16 83.6(2) . . ?
C7 Ce1 C8 27.6(2) . . ?
C13 Ce1 C7 45.8(2) . . ?
C13 Ce1 C8 27.6(2) . . ?
C16 Ce1 C1 70.1(2) . . ?
C16 Ce1 C2 98.7(2) . . ?
C16 Ce1 C7 112.6(2) . . ?
C16 Ce1 C8 93.2(2) . . ?
C16 Ce1 C13 67.7(2) . . ?
N3 Si1 C20 113.9(4) . . ?
N3 Si1 C21 110.5(4) . . ?
N3 Si1 C22 112.3(4) . . ?
C20 Si1 C21 107.4(5) . . ?
C20 Si1 C22 105.7(5) . . ?
C22 Si1 C21 106.6(5) . . ?
C16 N1 C15 124.5(7) . . ?
C16 N1 C17 113.3(7) . . ?
C17 N1 C15 122.1(7) . . ?
C2 C1 Ce1 78.5(4) . . ?
C2 C1 C14 125.0(7) . . ?
C13 C1 Ce1 80.9(4) . . ?
C13 C1 C2 106.4(7) . . ?
C13 C1 C14 127.7(7) . . ?
C14 C1 Ce1 115.6(5) . . ?
N3 Si2 C23 113.8(4) . . ?
N3 Si2 C24 113.5(4) . . ?
N3 Si2 C25 108.0(4) . . ?
C23 Si2 C24 107.8(5) . . ?
C23 Si2 C25 105.6(5) . . ?
C24 Si2 C25 107.6(4) . . ?
C16 N2 C19 126.2(7) . . ?
C18 N2 C16 111.9(7) . . ?
C18 N2 C19 121.9(8) . . ?
C1 C2 Ce1 72.6(4) . . ?
C3 C2 Ce1 117.2(5) . . ?
C3 C2 C1 130.8(8) . . ?
C3 C2 C7 119.2(7) . . ?
C7 C2 Ce1 80.1(4) . . ?
C7 C2 C1 109.9(7) . . ?
N4 Si3 C26 112.1(4) . . ?
N4 Si3 C27 112.5(4) . . ?
N4 Si3 C28 113.5(4) . . ?
C26 Si3 C27 105.3(5) . . ?
C26 Si3 C28 105.4(5) . . ?
C27 Si3 C28 107.4(5) . . ?
Si1 N3 Ce1 127.5(4) . . ?
Si2 N3 Ce1 110.4(3) . . ?
Si2 N3 Si1 122.1(4) . . ?
C2 C3 H3 120.4 . . ?
C4 C3 C2 119.1(8) . . ?
C4 C3 H3 120.4 . . ?
N4 Si4 C29 108.4(4) . . ?
N4 Si4 C30 114.3(4) . . ?
N4 Si4 C31 115.5(4) . . ?
C29 Si4 C30 108.1(4) . . ?
C31 Si4 C29 104.3(5) . . ?
C31 Si4 C30 105.5(4) . . ?
Si3 N4 Ce1 132.8(4) . . ?
Si4 N4 Ce1 110.1(3) . . ?
Si4 N4 Si3 117.0(4) . . ?
C3 C4 H4 119.3 . . ?
C3 C4 C5 121.5(8) . . ?
C5 C4 H4 119.3 . . ?
C4 C5 H5 119.4 . . ?
C6 C5 C4 121.2(8) . . ?
C6 C5 H5 119.4 . . ?
C5 C6 H6 120.6 . . ?
C5 C6 C7 118.9(8) . . ?
C7 C6 H6 120.6 . . ?
C2 C7 Ce1 72.0(4) . . ?
C2 C7 C8 106.7(7) . . ?
C6 C7 Ce1 122.9(5) . . ?
C6 C7 C2 120.1(8) . . ?
C6 C7 C8 132.5(8) . . ?
C8 C7 Ce1 77.5(4) . . ?
C7 C8 Ce1 75.0(4) . . ?
C9 C8 Ce1 123.2(5) . . ?
C9 C8 C7 130.6(8) . . ?
C9 C8 C13 121.3(8) . . ?
C13 C8 Ce1 73.0(4) . . ?
C13 C8 C7 107.7(7) . . ?
C8 C9 H9 120.5 . . ?
C10 C9 C8 119.0(9) . . ?
C10 C9 H9 120.5 . . ?
C9 C10 H10 119.3 . . ?
C9 C10 C11 121.3(8) . . ?
C11 C10 H10 119.3 . . ?
C10 C11 H11 119.8 . . ?
C12 C11 C10 120.4(9) . . ?
C12 C11 H11 119.8 . . ?
C11 C12 H12 120.1 . . ?
C11 C12 C13 119.9(8) . . ?
C13 C12 H12 120.1 . . ?
C1 C13 Ce1 70.7(4) . . ?
C1 C13 C8 109.1(7) . . ?
C8 C13 Ce1 79.3(4) . . ?
C12 C13 Ce1 119.0(5) . . ?
C12 C13 C1 132.8(7) . . ?
C12 C13 C8 118.1(7) . . ?
C1 C14 H14A 108.7 . . ?
C1 C14 H14B 108.7 . . ?
C1 C14 C15 114.3(7) . . ?
H14A C14 H14B 107.6 . . ?
C15 C14 H14A 108.7 . . ?
C15 C14 H14B 108.7 . . ?
N1 C15 C14 112.0(7) . . ?
N1 C15 H15A 109.2 . . ?
N1 C15 H15B 109.2 . . ?
C14 C15 H15A 109.2 . . ?
C14 C15 H15B 109.2 . . ?
H15A C15 H15B 107.9 . . ?
N1 C16 Ce1 115.6(5) . . ?
N1 C16 N2 101.9(7) . . ?
N2 C16 Ce1 142.5(5) . . ?
N1 C17 H17 127.3 . . ?
C18 C17 N1 105.3(8) . . ?
C18 C17 H17 127.3 . . ?
N2 C18 H18 126.2 . . ?
C17 C18 N2 107.6(8) . . ?
C17 C18 H18 126.2 . . ?
N2 C19 H19A 109.5 . . ?
N2 C19 H19B 109.5 . . ?
N2 C19 H19C 109.5 . . ?
H19A C19 H19B 109.5 . . ?
H19A C19 H19C 109.5 . . ?
H19B C19 H19C 109.5 . . ?
Si1 C20 H20A 109.5 . . ?
Si1 C20 H20B 109.5 . . ?
Si1 C20 H20C 109.5 . . ?
H20A C20 H20B 109.5 . . ?
H20A C20 H20C 109.5 . . ?
H20B C20 H20C 109.5 . . ?
Si1 C21 H21A 109.5 . . ?
Si1 C21 H21B 109.5 . . ?
Si1 C21 H21C 109.5 . . ?
H21A C21 H21B 109.5 . . ?
H21A C21 H21C 109.5 . . ?
H21B C21 H21C 109.5 . . ?
Si1 C22 H22A 109.5 . . ?
Si1 C22 H22B 109.5 . . ?
Si1 C22 H22C 109.5 . . ?
H22A C22 H22B 109.5 . . ?
H22A C22 H22C 109.5 . . ?
H22B C22 H22C 109.5 . . ?
Si2 C23 H23A 109.5 . . ?
Si2 C23 H23B 109.5 . . ?
Si2 C23 H23C 109.5 . . ?
H23A C23 H23B 109.5 . . ?
H23A C23 H23C 109.5 . . ?
H23B C23 H23C 109.5 . . ?
Si2 C24 H24A 109.5 . . ?
Si2 C24 H24B 109.5 . . ?
Si2 C24 H24C 109.5 . . ?
H24A C24 H24B 109.5 . . ?
H24A C24 H24C 109.5 . . ?
H24B C24 H24C 109.5 . . ?
Si2 C25 H25A 109.5 . . ?
Si2 C25 H25B 109.5 . . ?
Si2 C25 H25C 109.5 . . ?
H25A C25 H25B 109.5 . . ?
H25A C25 H25C 109.5 . . ?
H25B C25 H25C 109.5 . . ?
Si3 C26 H26A 109.5 . . ?
Si3 C26 H26B 109.5 . . ?
Si3 C26 H26C 109.5 . . ?
H26A C26 H26B 109.5 . . ?
H26A C26 H26C 109.5 . . ?
H26B C26 H26C 109.5 . . ?
Si3 C27 H27A 109.5 . . ?
Si3 C27 H27B 109.5 . . ?
Si3 C27 H27C 109.5 . . ?
H27A C27 H27B 109.5 . . ?
H27A C27 H27C 109.5 . . ?
H27B C27 H27C 109.5 . . ?
Si3 C28 H28A 109.5 . . ?
Si3 C28 H28B 109.5 . . ?
Si3 C28 H28C 109.5 . . ?
H28A C28 H28B 109.5 . . ?
H28A C28 H28C 109.5 . . ?
H28B C28 H28C 109.5 . . ?
Si4 C29 H29A 109.5 . . ?
Si4 C29 H29B 109.5 . . ?
Si4 C29 H29C 109.5 . . ?
H29A C29 H29B 109.5 . . ?
H29A C29 H29C 109.5 . . ?
H29B C29 H29C 109.5 . . ?
Si4 C30 H30A 109.5 . . ?
Si4 C30 H30B 109.5 . . ?
Si4 C30 H30C 109.5 . . ?
H30A C30 H30B 109.5 . . ?
H30A C30 H30C 109.5 . . ?
H30B C30 H30C 109.5 . . ?
Si4 C31 H31A 109.5 . . ?
Si4 C31 H31B 109.5 . . ?
Si4 C31 H31C 109.5 . . ?
H31A C31 H31B 109.5 . . ?
H31A C31 H31C 109.5 . . ?
H31B C31 H31C 109.5 . . ?

loop_
_geom_bond_atom_site_label_1
_geom_bond_atom_site_label_2
_geom_bond_distance
_geom_bond_site_symmetry_2
_geom_bond_publ_flag
Ce1 C1 2.837(8) . ?
Ce1 C2 2.913(7) . ?
Ce1 N3 2.352(7) . ?
Ce1 N4 2.374(7) . ?
Ce1 C7 3.017(8) . ?
Ce1 C8 3.049(8) . ?
Ce1 C13 2.968(7) . ?
Ce1 C16 2.710(8) . ?
Si1 N3 1.715(7) . ?
Si1 C20 1.875(10) . ?
Si1 C21 1.883(10) . ?
Si1 C22 1.877(10) . ?
N1 C15 1.470(11) . ?
N1 C16 1.350(10) . ?
N1 C17 1.377(11) . ?
C1 C2 1.435(11) . ?
C1 C13 1.432(11) . ?
C1 C14 1.515(11) . ?
Si2 N3 1.707(7) . ?
Si2 C23 1.859(10) . ?
Si2 C24 1.876(9) . ?
Si2 C25 1.898(9) . ?
N2 C16 1.376(10) . ?
N2 C18 1.359(11) . ?
N2 C19 1.462(12) . ?
C2 C3 1.429(11) . ?
C2 C7 1.433(11) . ?
Si3 N4 1.731(7) . ?
Si3 C26 1.875(10) . ?
Si3 C27 1.880(10) . ?
Si3 C28 1.890(10) . ?
C3 H3 0.9500 . ?
C3 C4 1.393(12) . ?
Si4 N4 1.730(7) . ?
Si4 C29 1.882(9) . ?
Si4 C30 1.890(9) . ?
Si4 C31 1.862(10) . ?
C4 H4 0.9500 . ?
C4 C5 1.397(13) . ?
C5 H5 0.9500 . ?
C5 C6 1.392(13) . ?
C6 H6 0.9500 . ?
C6 C7 1.429(12) . ?
C7 C8 1.445(12) . ?
C8 C9 1.410(12) . ?
C8 C13 1.439(11) . ?
C9 H9 0.9500 . ?
C9 C10 1.361(14) . ?
C10 H10 0.9500 . ?
C10 C11 1.422(15) . ?
C11 H11 0.9500 . ?
C11 C12 1.394(13) . ?
C12 H12 0.9500 . ?
C12 C13 1.411(11) . ?
C14 H14A 0.9900 . ?
C14 H14B 0.9900 . ?
C14 C15 1.534(12) . ?
C15 H15A 0.9900 . ?
C15 H15B 0.9900 . ?
C17 H17 0.9500 . ?
C17 C18 1.342(14) . ?
C18 H18 0.9500 . ?
C19 H19A 0.9800 . ?
C19 H19B 0.9800 . ?
C19 H19C 0.9800 . ?
C20 H20A 0.9800 . ?
C20 H20B 0.9800 . ?
C20 H20C 0.9800 . ?
C21 H21A 0.9800 . ?
C21 H21B 0.9800 . ?
C21 H21C 0.9800 . ?
C22 H22A 0.9800 . ?
C22 H22B 0.9800 . ?
C22 H22C 0.9800 . ?
C23 H23A 0.9800 . ?
C23 H23B 0.9800 . ?
C23 H23C 0.9800 . ?
C24 H24A 0.9800 . ?
C24 H24B 0.9800 . ?
C24 H24C 0.9800 . ?
C25 H25A 0.9800 . ?
C25 H25B 0.9800 . ?
C25 H25C 0.9800 . ?
C26 H26A 0.9800 . ?
C26 H26B 0.9800 . ?
C26 H26C 0.9800 . ?
C27 H27A 0.9800 . ?
C27 H27B 0.9800 . ?
C27 H27C 0.9800 . ?
C28 H28A 0.9800 . ?
C28 H28B 0.9800 . ?
C28 H28C 0.9800 . ?
C29 H29A 0.9800 . ?
C29 H29B 0.9800 . ?
C29 H29C 0.9800 . ?
C30 H30A 0.9800 . ?
C30 H30B 0.9800 . ?
C30 H30C 0.9800 . ?
C31 H31A 0.9800 . ?
C31 H31B 0.9800 . ?
C31 H31C 0.9800 . ?

loop_
_geom_torsion_atom_site_label_1
_geom_torsion_atom_site_label_2
_geom_torsion_atom_site_label_3
_geom_torsion_atom_site_label_4
_geom_torsion
_geom_torsion_site_symmetry_1
_geom_torsion_site_symmetry_2
_geom_torsion_site_symmetry_3
_geom_torsion_site_symmetry_4
_geom_torsion_publ_flag
Ce1 C1 C2 C3 111.2(8) . . . . ?
Ce1 C1 C2 C7 -72.2(5) . . . . ?
Ce1 C1 C13 C8 70.8(5) . . . . ?
Ce1 C1 C13 C12 -112.1(8) . . . . ?
Ce1 C1 C14 C15 6.4(9) . . . . ?
Ce1 C2 C3 C4 -96.4(8) . . . . ?
Ce1 C2 C7 C6 118.2(7) . . . . ?
Ce1 C2 C7 C8 -70.4(5) . . . . ?
Ce1 C7 C8 C9 121.1(9) . . . . ?
Ce1 C7 C8 C13 -66.2(5) . . . . ?
Ce1 C8 C9 C10 -89.1(9) . . . . ?
Ce1 C8 C13 C1 -65.1(5) . . . . ?
Ce1 C8 C13 C12 117.3(6) . . . . ?
N1 C17 C18 N2 0.6(10) . . . . ?
C1 C2 C3 C4 173.6(8) . . . . ?
C1 C2 C7 Ce1 67.3(5) . . . . ?
C1 C2 C7 C6 -174.5(7) . . . . ?
C1 C2 C7 C8 -3.1(8) . . . . ?
C1 C14 C15 N1 67.4(9) . . . . ?
C2 C1 C13 Ce1 -75.1(5) . . . . ?
C2 C1 C13 C8 -4.3(8) . . . . ?
C2 C1 C13 C12 172.8(8) . . . . ?
C2 C1 C14 C15 100.2(9) . . . . ?
C2 C3 C4 C5 1.7(12) . . . . ?
C2 C7 C8 Ce1 66.6(5) . . . . ?
C2 C7 C8 C9 -172.3(8) . . . . ?
C2 C7 C8 C13 0.4(8) . . . . ?
C3 C2 C7 Ce1 -115.7(7) . . . . ?
C3 C2 C7 C6 2.5(11) . . . . ?
C3 C2 C7 C8 173.9(7) . . . . ?
C3 C4 C5 C6 -0.3(13) . . . . ?
C4 C5 C6 C7 0.1(13) . . . . ?
C5 C6 C7 Ce1 86.0(9) . . . . ?
C5 C6 C7 C2 -1.2(12) . . . . ?
C5 C6 C7 C8 -170.0(8) . . . . ?
C6 C7 C8 Ce1 -123.5(9) . . . . ?
C6 C7 C8 C9 -2.4(15) . . . . ?
C6 C7 C8 C13 170.3(8) . . . . ?
C7 C2 C3 C4 -2.7(11) . . . . ?
C7 C8 C9 C10 172.2(8) . . . . ?
C7 C8 C13 Ce1 67.5(5) . . . . ?
C7 C8 C13 C1 2.4(8) . . . . ?
C7 C8 C13 C12 -175.2(7) . . . . ?
C8 C9 C10 C11 -0.2(13) . . . . ?
C9 C8 C13 Ce1 -119.0(7) . . . . ?
C9 C8 C13 C1 176.0(7) . . . . ?
C9 C8 C13 C12 -1.6(11) . . . . ?
C9 C10 C11 C12 1.6(14) . . . . ?
C10 C11 C12 C13 -3.0(13) . . . . ?
C11 C12 C13 Ce1 96.2(8) . . . . ?
C11 C12 C13 C1 -173.9(8) . . . . ?
C11 C12 C13 C8 2.9(11) . . . . ?
C13 C1 C2 Ce1 76.8(5) . . . . ?
C13 C1 C2 C3 -172.0(8) . . . . ?
C13 C1 C2 C7 4.6(8) . . . . ?
C13 C1 C14 C15 -92.1(10) . . . . ?
C13 C8 C9 C10 0.3(12) . . . . ?
C14 C1 C2 Ce1 -113.4(8) . . . . ?
C14 C1 C2 C3 -2.2(13) . . . . ?
C14 C1 C2 C7 174.4(7) . . . . ?
C14 C1 C13 Ce1 115.4(8) . . . . ?
C14 C1 C13 C8 -173.7(8) . . . . ?
C14 C1 C13 C12 3.4(14) . . . . ?
C15 N1 C16 Ce1 -4.6(10) . . . . ?
C15 N1 C16 N2 175.8(7) . . . . ?
C15 N1 C17 C18 -176.3(8) . . . . ?
C16 N1 C15 C14 -74.5(10) . . . . ?
C16 N1 C17 C18 -0.2(10) . . . . ?
C16 N2 C18 C17 -0.8(11) . . . . ?
C17 N1 C15 C14 101.1(9) . . . . ?
C17 N1 C16 Ce1 179.4(6) . . . . ?
C17 N1 C16 N2 -0.2(9) . . . . ?
C18 N2 C16 Ce1 -178.8(7) . . . . ?
C18 N2 C16 N1 0.7(9) . . . . ?
C19 N2 C16 Ce1 2.3(15) . . . . ?
C19 N2 C16 N1 -178.2(8) . . . . ?
C19 N2 C18 C17 178.1(8) . . . . ?
C20 Si1 N3 Ce1 -110.7(5) . . . . ?
C20 Si1 N3 Si2 71.1(6) . . . . ?
C21 Si1 N3 Ce1 10.3(6) . . . . ?
C21 Si1 N3 Si2 -167.9(5) . . . . ?
C22 Si1 N3 Ce1 129.2(5) . . . . ?
C22 Si1 N3 Si2 -49.0(6) . . . . ?
C23 Si2 N3 Ce1 -97.3(5) . . . . ?
C23 Si2 N3 Si1 81.2(6) . . . . ?
C24 Si2 N3 Ce1 138.8(4) . . . . ?
C24 Si2 N3 Si1 -42.7(6) . . . . ?
C25 Si2 N3 Ce1 19.6(4) . . . . ?
C25 Si2 N3 Si1 -162.0(4) . . . . ?
C26 Si3 N4 Ce1 -12.7(6) . . . . ?
C26 Si3 N4 Si4 166.3(4) . . . . ?
C27 Si3 N4 Ce1 -131.1(5) . . . . ?
C27 Si3 N4 Si4 47.9(6) . . . . ?
C28 Si3 N4 Ce1 106.6(6) . . . . ?
C28 Si3 N4 Si4 -74.4(6) . . . . ?
C29 Si4 N4 Ce1 -21.6(5) . . . . ?
C29 Si4 N4 Si3 159.2(4) . . . . ?
C30 Si4 N4 Ce1 99.1(4) . . . . ?
C30 Si4 N4 Si3 -80.1(5) . . . . ?
C31 Si4 N4 Ce1 -138.1(4) . . . . ?
C31 Si4 N4 Si3 42.7(6) . . . . ?
